data_4341560
loop_
_publ_author_name
'Lee, Dong Woo'
'Ok, Kang Min'

_publ_section_title
;
 New Polymorphs of Ternary Sodium Tellurium Oxides: Hydrothermal
 Synthesis, Structure Determination, and Characterization of \b-Na2Te4O9
 and Na2Te2O6&#x00B7;1.5H2O.
;
_journal_issue 19
_journal_name_full 'Inorganic chemistry'
_journal_page_first 10642
_journal_page_last 10648
_journal_paper_doi 10.1021/ic501739u
_journal_volume 53
_journal_year 2014
_chemical_formula_sum 'Na2 O9 Te4'
_chemical_formula_weight 700.38
_chemical_name_systematic
;
 ?
;
_space_group_IT_number 56
_symmetry_cell_setting orthorhombic
_symmetry_space_group_name_Hall '-P 2ab 2ac'
_symmetry_space_group_name_H-M 'P c c n'
_atom_sites_solution_primary direct
_atom_sites_solution_secondary difmap
_cell_angle_alpha 90
_cell_angle_beta 90
_cell_angle_gamma 90
_cell_formula_units_Z 8
_cell_length_a 16.317(2)
_cell_length_b 10.4544(10)
_cell_length_c 10.8874(10)
_cell_measurement_temperature 298.0(2)
_cell_volume 1857.2(3)
_computing_structure_refinement 'SHELXL-97 (Sheldrick, 1997)'
_diffrn_ambient_temperature 298.0(2)
_diffrn_measured_fraction_theta_full 0.998
_diffrn_measured_fraction_theta_max 0.998
_diffrn_measurement_device_type 'Bruker SMART BREEZE'
_diffrn_measurement_method CCD
_diffrn_radiation_monochromator graphite
_diffrn_radiation_type MoK\a
_diffrn_radiation_wavelength 0.71073
_diffrn_reflns_av_R_equivalents 0.0807
_diffrn_reflns_av_unetI/netI 0.0376
_diffrn_reflns_limit_h_max 21
_diffrn_reflns_limit_h_min -21
_diffrn_reflns_limit_k_max 13
_diffrn_reflns_limit_k_min -13
_diffrn_reflns_limit_l_max 14
_diffrn_reflns_limit_l_min -13
_diffrn_reflns_number 33752
_diffrn_reflns_theta_full 28.29
_diffrn_reflns_theta_max 28.29
_diffrn_reflns_theta_min 2.31
_exptl_absorpt_coefficient_mu 12.563
_exptl_absorpt_correction_T_max 0.76
_exptl_absorpt_correction_T_min 0.69
_exptl_absorpt_correction_type empirical
_exptl_absorpt_process_details
; 
 SADABS(Blessing, 1995) 
;
_exptl_crystal_colour Colorless
_exptl_crystal_density_diffrn 5.010
_exptl_crystal_density_method 'not measured'
_exptl_crystal_description Block
_exptl_crystal_F_000 2416.0
_exptl_crystal_size_max 0.036
_exptl_crystal_size_mid 0.025
_exptl_crystal_size_min 0.022
_refine_diff_density_max 1.294
_refine_diff_density_min -0.971
_refine_diff_density_rms 0.237
_refine_ls_extinction_coef 0.00040(2)
_refine_ls_extinction_expression Fc^*^=kFc[1+0.001xFc^2^\l^3^/sin(2\q)]^-1/4^
_refine_ls_extinction_method SHELXL
_refine_ls_goodness_of_fit_ref 0.928
_refine_ls_matrix_type full
_refine_ls_number_parameters 138
_refine_ls_number_reflns 2304
_refine_ls_number_restraints 0
_refine_ls_restrained_S_all 0.928
_refine_ls_R_factor_all 0.0378
_refine_ls_R_factor_gt 0.0229
_refine_ls_shift/su_max 0.002
_refine_ls_shift/su_mean 0
_refine_ls_structure_factor_coef Fsqd
_refine_ls_weighting_details 'calc w=1/[\s^2^(Fo^2^)+(0.0219P)^2^+0.0000P] where P=(Fo^2^+2Fc^2^)/3'
_refine_ls_weighting_scheme calc
_refine_ls_wR_factor_gt 0.0461
_refine_ls_wR_factor_ref 0.0489
_reflns_number_gt 1684
_reflns_number_total 2304
_reflns_threshold_expression >2s\(I)
_cod_data_source_file ic501739u_si_002.cif
_cod_data_source_block Na2Te4O9
_cod_depositor_comments
;
The following automatic conversions were performed:

'_symmetry_cell_setting' value 'Orthorhombic' changed to
'orthorhombic' according to
/usr/data/users/saulius/crontab/automatic-downloads/current/ACS/lib/dictionaries/cif_core.dic
dictionary named 'cif_core.dic' version 2.4.2 from
2011-04-26.

'_exptl_absorpt_correction_type' value 'EMPIRICAL'
changed to 'empirical' according to
/usr/data/users/saulius/crontab/automatic-downloads/current/ACS/lib/dictionaries/cif_core.dic
dictionary named 'cif_core.dic' version 2.4.2 from 2011-04-26.

Automatic conversion script
Id: cif_fix_values 2827 2014-09-09 07:05:25Z andrius 
;
_cod_original_sg_symbol_H-M Pccn
_cod_database_code 4341560

loop_
_symmetry_equiv_pos_as_xyz
'x, y, z'
'-x+1/2, -y+1/2, z'
'-x, y+1/2, -z+1/2'
'x+1/2, -y, -z+1/2'
'-x, -y, -z'
'x-1/2, y-1/2, -z'
'x, -y-1/2, z-1/2'
'-x-1/2, y, z-1/2'

loop_
_atom_site_label
_atom_site_type_symbol
_atom_site_fract_x
_atom_site_fract_y
_atom_site_fract_z
_atom_site_U_iso_or_equiv
_atom_site_adp_type
_atom_site_occupancy
_atom_site_symmetry_multiplicity
_atom_site_calc_flag
_atom_site_refinement_flags
Te1 Te 0.428830(19) 0.01428(3) 0.84838(3) 0.01135(9) Uani 1 1 d .
Te2 Te 0.415407(18) 0.26216(3) 1.07760(3) 0.01305(9) Uani 1 1 d .
Te3 Te 0.581734(18) 0.24791(3) 0.86210(3) 0.01146(9) Uani 1 1 d .
Te4 Te 0.23502(2) 0.50847(3) 1.14893(3) 0.01384(10) Uani 1 1 d .
Na1 Na 0.25 0.25 0.3753(3) 0.0202(6) Uani 1 2 d S
Na2 Na 0.75 0.25 0.6265(3) 0.0194(6) Uani 1 2 d S
Na3 Na 0.40253(14) 0.5222(2) 0.8979(2) 0.0262(5) Uani 1 1 d .
O1 O 0.36877(19) 0.1385(3) 0.9320(3) 0.0166(8) Uani 1 1 d .
O2 O 0.53597(18) 0.0914(3) 0.9252(3) 0.0137(7) Uani 1 1 d .
O3 O 0.31785(19) -0.0485(3) 0.7659(3) 0.0174(8) Uani 1 1 d .
O4 O 0.46127(19) 0.1016(3) 0.7055(3) 0.0179(8) Uani 1 1 d .
O5 O 0.48379(19) 0.3438(3) 0.9618(3) 0.0170(8) Uani 1 1 d .
O6 O 0.32633(19) 0.3639(3) 1.0456(3) 0.0174(8) Uani 1 1 d .
O7 O 0.64929(19) 0.2885(3) 0.9891(3) 0.0208(9) Uani 1 1 d .
O8 O 0.66641(18) 0.1408(3) 0.7719(3) 0.0164(8) Uani 1 1 d .
O9 O 0.1835(2) 0.3798(3) 1.2300(3) 0.0226(9) Uani 1 1 d .

loop_
_atom_site_aniso_label
_atom_site_aniso_U_11
_atom_site_aniso_U_22
_atom_site_aniso_U_33
_atom_site_aniso_U_23
_atom_site_aniso_U_13
_atom_site_aniso_U_12
Te1 0.01190(18) 0.01052(17) 0.01162(18) -0.00030(13) -0.00047(13) 0.00041(12)
Te2 0.01075(16) 0.01355(17) 0.01483(19) -0.00028(14) 0.00028(12) 0.00115(15)
Te3 0.00993(15) 0.01182(17) 0.01264(19) 0.00134(13) -0.00077(11) -0.00061(17)
Te4 0.01157(18) 0.01394(18) 0.0160(2) 0.00078(13) -0.00245(14) -0.00018(12)
Na1 0.0151(14) 0.0219(16) 0.0236(16) 0 0 -0.0020(14)
Na2 0.0136(14) 0.0259(16) 0.0186(16) 0 0 -0.0040(13)
Na3 0.0302(14) 0.0216(12) 0.0268(13) 0.0039(10) 0.0024(10) 0.0065(10)
O1 0.0128(18) 0.0170(19) 0.020(2) -0.0079(15) -0.0004(15) 0.0051(14)
O2 0.0103(17) 0.0130(18) 0.018(2) 0.0046(15) -0.0012(14) -0.0001(13)
O3 0.0106(17) 0.0205(19) 0.021(2) 0.0018(16) -0.0051(15) -0.0017(15)
O4 0.0157(19) 0.025(2) 0.0130(19) 0.0055(16) -0.0012(15) -0.0002(15)
O5 0.0151(18) 0.0183(19) 0.018(2) 0.0013(16) 0.0096(15) 0.0023(15)
O6 0.0152(19) 0.018(2) 0.019(2) -0.0016(15) -0.0040(16) 0.0045(15)
O7 0.0174(19) 0.025(2) 0.020(2) -0.0041(16) -0.0092(16) -0.0009(15)
O8 0.0134(18) 0.022(2) 0.014(2) 0.0011(15) 0.0019(15) 0.0064(15)
O9 0.021(2) 0.019(2) 0.028(2) 0.0079(17) 0.0003(17) -0.0033(16)

loop_
_atom_type_symbol
_atom_type_description
_atom_type_scat_dispersion_real
_atom_type_scat_dispersion_imag
_atom_type_scat_source
O O 0.0106 0.006 'International Tables Vol C Tables 4.2.6.8 and 6.1.1.4'
Na Na 0.0362 0.0249 'International Tables Vol C Tables 4.2.6.8 and 6.1.1.4'
Te Te -0.5308 1.6751 'International Tables Vol C Tables 4.2.6.8 and 6.1.1.4'

loop_
_geom_angle_atom_site_label_1
_geom_angle_atom_site_label_2
_geom_angle_atom_site_label_3
_geom_angle
_geom_angle_site_symmetry_1
_geom_angle_site_symmetry_3
O1 Te1 O4 102.33(14) . .
O1 Te1 O2 88.60(13) . .
O4 Te1 O2 84.75(13) . .
O1 Te1 O3 88.49(13) . .
O4 Te1 O3 92.32(13) . .
O2 Te1 O3 175.34(13) . .
O6 Te2 O5 94.55(14) . .
O6 Te2 O4 90.84(13) . 7_566
O5 Te2 O4 85.78(14) . 7_566
O6 Te2 O1 85.95(13) . .
O5 Te2 O1 89.38(14) . .
O4 Te2 O1 173.97(13) 7_566 .
O6 Te2 Na3 50.95(11) . .
O5 Te2 Na3 44.05(11) . .
O4 Te2 Na3 82.04(10) 7_566 .
O1 Te2 Na3 91.98(10) . .
O6 Te2 Na1 44.59(10) . 7_566
O5 Te2 Na1 93.00(11) . 7_566
O4 Te2 Na1 135.26(9) 7_566 7_566
O1 Te2 Na1 41.36(8) . 7_566
Na3 Te2 Na1 67.22(4) . 7_566
O7 Te3 O2 99.33(15) . .
O7 Te3 O8 94.81(14) . .
O2 Te3 O8 88.16(13) . .
O7 Te3 O5 87.61(14) . .
O2 Te3 O5 85.92(13) . .
O8 Te3 O5 173.89(13) . .
O7 Te3 Na3 40.58(11) . 5_667
O2 Te3 Na3 109.86(10) . 5_667
O8 Te3 Na3 132.68(10) . 5_667
O5 Te3 Na3 51.37(10) . 5_667
O7 Te3 Na3 133.59(11) . 3_646
O2 Te3 Na3 75.97(10) . 3_646
O8 Te3 Na3 39.67(10) . 3_646
O5 Te3 Na3 136.68(10) . 3_646
Na3 Te3 Na3 171.41(7) 5_667 3_646
O9 Te4 O3 99.57(15) . 7_566
O9 Te4 O8 92.56(15) . 6_567
O3 Te4 O8 87.51(13) 7_566 6_567
O9 Te4 O6 92.78(13) . .
O3 Te4 O6 90.64(13) 7_566 .
O8 Te4 O6 174.58(13) 6_567 .
O9 Te4 Na3 50.29(11) . 8_656
O3 Te4 Na3 85.90(11) 7_566 8_656
O8 Te4 Na3 43.55(10) 6_567 8_656
O6 Te4 Na3 141.39(9) . 8_656
O9 Te4 Na2 103.05(12) . 5_667
O3 Te4 Na2 47.85(10) 7_566 5_667
O8 Te4 Na2 40.13(9) 6_567 5_667
O6 Te4 Na2 137.13(8) . 5_667
Na3 Te4 Na2 58.73(4) 8_656 5_667
O9 Te4 Na1 32.59(10) . 1_556
O3 Te4 Na1 70.43(10) 7_566 1_556
O8 Te4 Na1 105.11(10) 6_567 1_556
O6 Te4 Na1 79.02(8) . 1_556
Na3 Te4 Na1 63.59(4) 8_656 1_556
Na2 Te4 Na1 93.28(5) 5_667 1_556
O1 Na1 O1 149.4(2) 8_655 7_565
O1 Na1 O9 105.78(12) 8_655 2_554
O1 Na1 O9 94.75(12) 7_565 2_554
O1 Na1 O9 94.75(12) 8_655 1_554
O1 Na1 O9 105.78(12) 7_565 1_554
O9 Na1 O9 95.4(2) 2_554 1_554
O1 Na1 O6 68.54(11) 8_655 8_655
O1 Na1 O6 88.84(13) 7_565 8_655
O9 Na1 O6 172.77(13) 2_554 8_655
O9 Na1 O6 89.68(12) 1_554 8_655
O1 Na1 O6 88.84(13) 8_655 7_565
O1 Na1 O6 68.54(11) 7_565 7_565
O9 Na1 O6 89.68(12) 2_554 7_565
O9 Na1 O6 172.77(13) 1_554 7_565
O6 Na1 O6 85.79(18) 8_655 7_565
O1 Na1 Te2 117.09(12) 8_655 7_565
O1 Na1 Te2 37.96(8) 7_565 7_565
O9 Na1 Te2 92.68(8) 2_554 7_565
O9 Na1 Te2 143.51(8) 1_554 7_565
O6 Na1 Te2 86.28(10) 8_655 7_565
O6 Na1 Te2 30.58(7) 7_565 7_565
O1 Na1 Te2 37.96(8) 8_655 8_655
O1 Na1 Te2 117.09(12) 7_565 8_655
O9 Na1 Te2 143.51(8) 2_554 8_655
O9 Na1 Te2 92.68(8) 1_554 8_655
O6 Na1 Te2 30.58(7) 8_655 8_655
O6 Na1 Te2 86.28(10) 7_565 8_655
Te2 Na1 Te2 101.62(7) 7_565 8_655
O1 Na1 Te4 82.29(8) 8_655 2_554
O1 Na1 Te4 119.24(9) 7_565 2_554
O9 Na1 Te4 24.60(8) 2_554 2_554
O9 Na1 Te4 90.23(12) 1_554 2_554
O6 Na1 Te4 150.71(7) 8_655 2_554
O6 Na1 Te4 96.49(8) 7_565 2_554
Te2 Na1 Te4 110.263(9) 7_565 2_554
Te2 Na1 Te4 120.222(8) 8_655 2_554
O1 Na1 Te4 119.24(9) 8_655 1_554
O1 Na1 Te4 82.29(8) 7_565 1_554
O9 Na1 Te4 90.23(12) 2_554 1_554
O9 Na1 Te4 24.60(8) 1_554 1_554
O6 Na1 Te4 96.49(8) 8_655 1_554
O6 Na1 Te4 150.71(7) 7_565 1_554
Te2 Na1 Te4 120.222(8) 7_565 1_554
Te2 Na1 Te4 110.263(9) 8_655 1_554
Te4 Na1 Te4 95.50(7) 2_554 1_554
O1 Na1 Na3 98.77(9) 8_655 7_565
O1 Na1 Na3 79.24(9) 7_565 7_565
O9 Na1 Na3 46.10(9) 2_554 7_565
O9 Na1 Na3 141.35(13) 1_554 7_565
O6 Na1 Na3 128.97(12) 8_655 7_565
O6 Na1 Na3 43.60(8) 7_565 7_565
Te2 Na1 Na3 54.76(4) 7_565 7_565
Te2 Na1 Na3 119.66(7) 8_655 7_565
Te4 Na1 Na3 56.37(4) 2_554 7_565
Te4 Na1 Na3 129.89(7) 1_554 7_565
O1 Na1 Na3 79.24(9) 8_655 8_655
O1 Na1 Na3 98.77(9) 7_565 8_655
O9 Na1 Na3 141.35(13) 2_554 8_655
O9 Na1 Na3 46.10(9) 1_554 8_655
O6 Na1 Na3 43.60(8) 8_655 8_655
O6 Na1 Na3 128.97(12) 7_565 8_655
Te2 Na1 Na3 119.66(7) 7_565 8_655
Te2 Na1 Na3 54.76(4) 8_655 8_655
Te4 Na1 Na3 129.89(7) 2_554 8_655
Te4 Na1 Na3 56.37(4) 1_554 8_655
Na3 Na1 Na3 172.54(11) 7_565 8_655
O7 Na2 O7 97.0(2) 7_565 8_755
O7 Na2 O8 160.50(11) 7_565 2_655
O7 Na2 O8 86.46(11) 8_755 2_655
O7 Na2 O8 86.46(11) 7_565 .
O7 Na2 O8 160.50(11) 8_755 .
O8 Na2 O8 96.67(18) 2_655 .
O7 Na2 O3 97.49(11) 7_565 3_656
O7 Na2 O3 117.05(11) 8_755 3_656
O8 Na2 O3 64.20(11) 2_655 3_656
O8 Na2 O3 81.26(12) . 3_656
O7 Na2 O3 117.05(11) 7_565 4_556
O7 Na2 O3 97.49(11) 8_755 4_556
O8 Na2 O3 81.26(12) 2_655 4_556
O8 Na2 O3 64.20(11) . 4_556
O3 Na2 O3 127.60(17) 3_656 4_556
O7 Na2 Na3 45.74(9) 7_565 3_646
O7 Na2 Na3 126.57(13) 8_755 3_646
O8 Na2 Na3 142.60(13) 2_655 3_646
O8 Na2 Na3 46.22(9) . 3_646
O3 Na2 Na3 106.30(8) 3_656 3_646
O3 Na2 Na3 77.72(8) 4_556 3_646
O7 Na2 Na3 126.57(13) 7_565 4_566
O7 Na2 Na3 45.74(9) 8_755 4_566
O8 Na2 Na3 46.22(9) 2_655 4_566
O8 Na2 Na3 142.60(13) . 4_566
O3 Na2 Na3 77.72(8) 3_656 4_566
O3 Na2 Na3 106.30(8) 4_556 4_566
Na3 Na2 Na3 171.16(12) 3_646 4_566
O7 Na2 Te4 129.64(9) 7_565 5_667
O7 Na2 Te4 106.35(9) 8_755 5_667
O8 Na2 Te4 32.36(7) 2_655 5_667
O8 Na2 Te4 85.53(11) . 5_667
O3 Na2 Te4 32.15(7) 3_656 5_667
O3 Na2 Te4 103.53(10) 4_556 5_667
Na3 Na2 Te4 126.69(7) 3_646 5_667
Na3 Na2 Te4 60.63(4) 4_566 5_667
O7 Na2 Te4 106.35(9) 7_565 6_657
O7 Na2 Te4 129.64(9) 8_755 6_657
O8 Na2 Te4 85.53(11) 2_655 6_657
O8 Na2 Te4 32.36(7) . 6_657
O3 Na2 Te4 103.53(10) 3_656 6_657
O3 Na2 Te4 32.15(7) 4_556 6_657
Na3 Na2 Te4 60.63(4) 3_646 6_657
Na3 Na2 Te4 126.69(7) 4_566 6_657
Te4 Na2 Te4 92.13(7) 5_667 6_657
O5 Na3 O7 131.84(14) . 5_667
O5 Na3 O8 148.57(15) . 3_656
O7 Na3 O8 79.48(12) 5_667 3_656
O5 Na3 O6 65.92(11) . .
O7 Na3 O6 92.16(13) 5_667 .
O8 Na3 O6 123.69(13) 3_656 .
O5 Na3 O4 84.39(12) . 3_656
O7 Na3 O4 104.43(13) 5_667 3_656
O8 Na3 O4 84.64(12) 3_656 3_656
O6 Na3 O4 149.78(13) . 3_656
O5 Na3 O9 93.11(13) . 8_655
O7 Na3 O9 126.11(13) 5_667 8_655
O8 Na3 O9 62.95(11) 3_656 8_655
O6 Na3 O9 79.82(12) . 8_655
O4 Na3 O9 108.60(13) 3_656 8_655
O5 Na3 O5 82.13(13) . 5_667
O7 Na3 O5 63.45(11) 5_667 5_667
O8 Na3 O5 117.24(12) 3_656 5_667
O6 Na3 O5 107.30(12) . 5_667
O4 Na3 O5 60.78(11) 3_656 5_667
O9 Na3 O5 168.62(13) 8_655 5_667
O5 Na3 Te2 33.28(8) . .
O7 Na3 Te2 112.25(11) 5_667 .
O8 Na3 Te2 149.65(11) 3_656 .
O6 Na3 Te2 32.92(7) . .
O4 Na3 Te2 116.94(10) 3_656 .
O9 Na3 Te2 88.89(9) 8_655 .
O5 Na3 Te2 92.64(9) 5_667 .
O5 Na3 Na2 163.58(12) . 3_656
O7 Na3 Na2 40.74(9) 5_667 3_656
O8 Na3 Na2 43.57(9) 3_656 3_656
O6 Na3 Na2 98.09(10) . 3_656
O4 Na3 Na2 111.02(10) 3_656 3_656
O9 Na3 Na2 87.37(9) 8_655 3_656
O5 Na3 Na2 100.13(9) 5_667 3_656
Te2 Na3 Na2 130.42(8) . 3_656
O5 Na3 Te4 123.05(11) . 8_655
O7 Na3 Te4 101.38(10) 5_667 8_655
O8 Na3 Te4 33.11(8) 3_656 8_655
O6 Na3 Te4 98.29(9) . 8_655
O4 Na3 Te4 102.84(10) 3_656 8_655
O9 Na3 Te4 30.59(7) 8_655 8_655
O5 Na3 Te4 150.26(10) 5_667 8_655
Te2 Na3 Te4 117.09(6) . 8_655
Na2 Na3 Te4 60.65(5) 3_656 8_655
O5 Na3 Te3 105.83(11) . 5_667
O7 Na3 Te3 28.51(8) 5_667 5_667
O8 Na3 Te3 103.96(10) 3_656 5_667
O6 Na3 Te3 90.58(9) . 5_667
O4 Na3 Te3 92.31(9) 3_656 5_667
O9 Na3 Te3 153.17(11) 8_655 5_667
O5 Na3 Te3 37.70(7) 5_667 5_667
Te2 Na3 Te3 96.58(5) . 5_667
Na2 Na3 Te3 69.10(6) 3_656 5_667
Te4 Na3 Te3 129.68(6) 8_655 5_667
O5 Na3 Te3 133.04(11) . 3_656
O7 Na3 Te3 83.93(9) 5_667 3_656
O8 Na3 Te3 31.33(7) 3_656 3_656
O6 Na3 Te3 155.01(10) . 3_656
O4 Na3 Te3 53.89(8) 3_656 3_656
O9 Na3 Te3 82.63(9) 8_655 3_656
O5 Na3 Te3 93.03(9) 5_667 3_656
Te2 Na3 Te3 163.69(7) . 3_656
Na2 Na3 Te3 63.31(5) 3_656 3_656
Te4 Na3 Te3 58.71(3) 8_655 3_656
Te3 Na3 Te3 97.26(5) 5_667 3_656
Te1 O1 Te2 125.73(16) . .
Te1 O1 Na1 130.70(17) . 7_566
Te2 O1 Na1 100.67(13) . 7_566
Te3 O2 Te1 120.49(15) . .
Te4 O3 Te1 145.05(18) 7_565 .
Te4 O3 Na2 100.00(13) 7_565 3_646
Te1 O3 Na2 114.49(14) . 3_646
Te1 O4 Te2 140.15(17) . 7_565
Te1 O4 Na3 116.07(15) . 3_646
Te2 O4 Na3 103.21(14) 7_565 3_646
Te2 O5 Te3 123.96(17) . .
Te2 O5 Na3 102.67(14) . .
Te3 O5 Na3 128.39(16) . .
Te2 O5 Na3 104.80(14) . 5_667
Te3 O5 Na3 90.93(12) . 5_667
Na3 O5 Na3 97.87(13) . 5_667
Te2 O6 Te4 140.14(17) . .
Te2 O6 Na1 104.83(14) . 7_566
Te4 O6 Na1 109.50(12) . 7_566
Te2 O6 Na3 96.13(14) . .
Te4 O6 Na3 100.62(12) . .
Na1 O6 Na3 94.64(12) 7_566 .
Te3 O7 Na2 154.58(19) . 7_566
Te3 O7 Na3 110.91(15) . 5_667
Na2 O7 Na3 93.53(13) 7_566 5_667
Te4 O8 Te3 124.07(16) 6_657 .
Te4 O8 Na2 107.51(13) 6_657 .
Te3 O8 Na2 116.53(14) . .
Te4 O8 Na3 103.34(14) 6_657 3_646
Te3 O8 Na3 109.00(13) . 3_646
Na2 O8 Na3 90.22(13) . 3_646
Te4 O9 Na1 122.80(16) . 1_556
Te4 O9 Na3 99.12(14) . 8_656
Na1 O9 Na3 95.82(14) 1_556 8_656

loop_
_geom_bond_atom_site_label_1
_geom_bond_atom_site_label_2
_geom_bond_distance
_geom_bond_site_symmetry_2
Te1 O1 1.865(3) .
Te1 O4 1.880(3) .
Te1 O2 2.099(3) .
Te1 O3 2.125(3) .
Te2 O6 1.835(3) .
Te2 O5 1.887(3) .
Te2 O4 2.128(3) 7_566
Te2 O1 2.182(3) .
Te2 Na3 3.356(2) .
Te2 Na1 3.4860(18) 7_566
Te3 O7 1.818(3) .
Te3 O2 1.925(3) .
Te3 O8 2.031(3) .
Te3 O5 2.177(3) .
Te3 Na3 3.559(2) 5_667
Te3 Na3 3.694(2) 3_646
Te4 O9 1.815(3) .
Te4 O3 1.904(3) 7_566
Te4 O8 1.977(3) 6_567
Te4 O6 2.402(3) .
Te4 Na3 3.522(2) 8_656
Te4 Na2 3.523(2) 5_667
Te4 Na1 3.6652(19) 1_556
Na1 O1 2.344(3) 8_655
Na1 O1 2.344(3) 7_565
Na1 O9 2.349(4) 2_554
Na1 O9 2.349(4) 1_554
Na1 O6 2.532(4) 8_655
Na1 O6 2.532(4) 7_565
Na1 Te2 3.4860(18) 7_565
Na1 Te2 3.4860(18) 8_655
Na1 Te4 3.6652(19) 2_554
Na1 Te4 3.6652(19) 1_554
Na1 Na3 3.789(2) 7_565
Na1 Na3 3.789(2) 8_655
Na2 O7 2.259(4) 7_565
Na2 O7 2.259(4) 8_755
Na2 O8 2.381(4) 2_655
Na2 O8 2.381(4) .
Na2 O3 2.652(3) 3_656
Na2 O3 2.652(3) 4_556
Na2 Na3 3.455(2) 3_646
Na2 Na3 3.455(2) 4_566
Na2 Te4 3.523(2) 5_667
Na2 Te4 3.523(2) 6_657
Na3 O5 2.392(4) .
Na3 O7 2.479(4) 5_667
Na3 O8 2.494(4) 3_656
Na3 O6 2.622(4) .
Na3 O4 2.626(4) 3_656
Na3 O9 2.744(4) 8_655
Na3 O5 2.781(4) 5_667
Na3 Na2 3.455(2) 3_656
Na3 Te4 3.522(2) 8_655
Na3 Te3 3.559(2) 5_667
Na3 Te3 3.694(2) 3_656
O1 Na1 2.344(3) 7_566
O3 Te4 1.904(3) 7_565
O3 Na2 2.652(3) 3_646
O4 Te2 2.128(3) 7_565
O4 Na3 2.626(4) 3_646
O5 Na3 2.781(4) 5_667
O6 Na1 2.532(4) 7_566
O7 Na2 2.259(4) 7_566
O7 Na3 2.479(4) 5_667
O8 Te4 1.977(3) 6_657
O8 Na3 2.494(4) 3_646
O9 Na1 2.349(4) 1_556
O9 Na3 2.744(4) 8_656
